data_4102130
loop_
_publ_author_name
'Peter D. Frischmann'
'Glenn A. Facey'
'Phuong Y. Ghi'
'Amanda J. Gallant'
'David L. Bryce'
'Francesco Lelj'
'Mark J. MacLachlan'

_publ_section_title
;
 Capsule Formation, Carboxylate Exchange, and DFT Exploration of Cadmium
 Cluster Metallocavitands: Highly Dynamic Supramolecules
;
_journal_name_full 'Journal of the American Chemical Society'
_journal_page_first 3893
_journal_page_last 3908
_journal_paper_doi 10.1021/ja910419h
_journal_volume 132
_journal_year 2010
_chemical_formula_sum 'C33 H33 Cd3.5 N3 O14'
_chemical_formula_weight 1089.02
_chemical_name_systematic
;
 ?
;
_space_group_IT_number 166
_symmetry_cell_setting '-R 3 2'
_symmetry_space_group_name_Hall '-R 3 2"'
_symmetry_space_group_name_H-M 'R -3 m :H'
_atom_sites_solution_hydrogens geom
_atom_sites_solution_primary direct
_atom_sites_solution_secondary difmap
_audit_creation_method SHELXL-97
_cell_angle_alpha 90.000(5)
_cell_angle_beta 90.000(5)
_cell_angle_gamma 120.000(5)
_cell_formula_units_Z 12
_cell_length_a 28.712(5)
_cell_length_b 28.712(5)
_cell_length_c 26.128(5)
_cell_measurement_reflns_used 9612
_cell_measurement_temperature 173(2)
_cell_measurement_theta_max 26.85
_cell_measurement_theta_min 2.65
_cell_volume 18654(6)
_computing_structure_refinement 'SHELXL-97 (Sheldrick, 1997)'
_diffrn_ambient_temperature 293(2)
_diffrn_measured_fraction_theta_full 0.991
_diffrn_measured_fraction_theta_max 0.991
_diffrn_measurement_device_type 'Bruker X8 Apex II'
_diffrn_measurement_method 'area detector'
_diffrn_radiation_monochromator graphite
_diffrn_radiation_source 'fine-focus sealed tube'
_diffrn_radiation_type MoK\a
_diffrn_radiation_wavelength 0.71069
_diffrn_reflns_av_R_equivalents 0.0618
_diffrn_reflns_av_sigmaI/netI 0.0447
_diffrn_reflns_limit_h_max 37
_diffrn_reflns_limit_h_min -36
_diffrn_reflns_limit_k_max 33
_diffrn_reflns_limit_k_min -37
_diffrn_reflns_limit_l_max 34
_diffrn_reflns_limit_l_min -28
_diffrn_reflns_number 78323
_diffrn_reflns_theta_full 27.70
_diffrn_reflns_theta_max 27.70
_diffrn_reflns_theta_min 2.30
_exptl_absorpt_coefficient_mu 1.225
_exptl_absorpt_correction_T_max 0.507
_exptl_absorpt_correction_T_min 0.425
_exptl_absorpt_correction_type multi-scan
_exptl_crystal_colour red
_exptl_crystal_density_diffrn 1.163
_exptl_crystal_density_meas ?
_exptl_crystal_density_method 'not measured'
_exptl_crystal_description plate
_exptl_crystal_F_000 6384
_exptl_crystal_size_max 0.35
_exptl_crystal_size_mid 0.30
_exptl_crystal_size_min 0.20
_platon_squeeze_details
;
;
_refine_diff_density_max 3.342
_refine_diff_density_min -1.091
_refine_diff_density_rms 0.175
_refine_ls_extinction_method none
_refine_ls_goodness_of_fit_ref 1.011
_refine_ls_hydrogen_treatment constr
_refine_ls_matrix_type full
_refine_ls_number_parameters 181
_refine_ls_number_reflns 5120
_refine_ls_number_restraints 0
_refine_ls_restrained_S_all 1.011
_refine_ls_R_factor_all 0.1358
_refine_ls_R_factor_gt 0.0911
_refine_ls_shift/su_max 0.001
_refine_ls_shift/su_mean 0.000
_refine_ls_structure_factor_coef Fsqd
_refine_ls_weighting_details 'calc w=1/[\s^2^(Fo^2^)+(0.2000P)^2^+0.0000P] where P=(Fo^2^+2Fc^2^)/3'
_refine_ls_weighting_scheme calc
_refine_ls_wR_factor_gt 0.2626
_refine_ls_wR_factor_ref 0.2992
_reflns_number_gt 2850
_reflns_number_total 5120
_reflns_threshold_expression >2sigma(I)
_cod_data_source_file ja910419h_si_003.cif
_cod_data_source_block mm091_0m
_cod_depositor_comments
;
The following automatic conversions were performed:

'_exptl_crystal_density_meas' value 'not measured' was changed to '?'
- the value is perceived as not measured.

Automatic conversion script
Id: cif_fix_values 3008 2015-01-20 13:52:24Z robertas 
;
_cod_original_sg_symbol_H-M 'R -3 m'
_cod_original_formula_sum 'C33 H33 Cd3.50 N3 O14'
_cod_database_code 4102130

loop_
_symmetry_equiv_pos_as_xyz
'x, y, z'
'-y, x-y, z'
'-x+y, -x, z'
'x-y, -y, -z'
'-x, -x+y, -z'
'y, x, -z'
'x+2/3, y+1/3, z+1/3'
'-y+2/3, x-y+1/3, z+1/3'
'-x+y+2/3, -x+1/3, z+1/3'
'x-y+2/3, -y+1/3, -z+1/3'
'-x+2/3, -x+y+1/3, -z+1/3'
'y+2/3, x+1/3, -z+1/3'
'x+1/3, y+2/3, z+2/3'
'-y+1/3, x-y+2/3, z+2/3'
'-x+y+1/3, -x+2/3, z+2/3'
'x-y+1/3, -y+2/3, -z+2/3'
'-x+1/3, -x+y+2/3, -z+2/3'
'y+1/3, x+2/3, -z+2/3'
'-x, -y, -z'
'y, -x+y, -z'
'x-y, x, -z'
'-x+y, y, z'
'x, x-y, z'
'-y, -x, z'
'-x+2/3, -y+1/3, -z+1/3'
'y+2/3, -x+y+1/3, -z+1/3'
'x-y+2/3, x+1/3, -z+1/3'
'-x+y+2/3, y+1/3, z+1/3'
'x+2/3, x-y+1/3, z+1/3'
'-y+2/3, -x+1/3, z+1/3'
'-x+1/3, -y+2/3, -z+2/3'
'y+1/3, -x+y+2/3, -z+2/3'
'x-y+1/3, x+2/3, -z+2/3'
'-x+y+1/3, y+2/3, z+2/3'
'x+1/3, x-y+2/3, z+2/3'
'-y+1/3, -x+2/3, z+2/3'

loop_
_atom_site_label
_atom_site_type_symbol
_atom_site_fract_x
_atom_site_fract_y
_atom_site_fract_z
_atom_site_U_iso_or_equiv
_atom_site_adp_type
_atom_site_occupancy
_atom_site_symmetry_multiplicity
_atom_site_calc_flag
_atom_site_refinement_flags
_atom_site_disorder_assembly
_atom_site_disorder_group
C1 C 0.2191(7) 0.2199(8) 0.3649(8) 0.203(11) Uani 1 1 d . . .
H1A H 0.2168 0.2521 0.3661 0.305 Uiso 1 1 calc R . .
H1B H 0.1913 0.1928 0.3859 0.305 Uiso 1 1 calc R . .
H1C H 0.2147 0.2073 0.3302 0.305 Uiso 1 1 calc R . .
C2 C 0.2726(5) 0.2315(6) 0.3844(8) 0.155(7) Uani 1 1 d . . .
H2A H 0.3011 0.2583 0.3630 0.185 Uiso 1 1 calc R . .
H2B H 0.2779 0.2452 0.4191 0.185 Uiso 1 1 calc R . .
C3 C 0.3223(4) 0.1843(4) 0.3940(5) 0.092(3) Uani 1 1 d . . .
C4 C 0.3677(3) 0.2323(4) 0.4074(5) 0.085(3) Uani 1 1 d . . .
H4 H 0.3668 0.2643 0.4088 0.102 Uiso 1 1 calc R . .
C5 C 0.4143(3) 0.2314(3) 0.4187(3) 0.064(2) Uani 1 1 d . . .
C6 C 0.4780(3) 0.3248(4) 0.4106(4) 0.067(2) Uani 1 1 d . . .
H6 H 0.4530 0.3247 0.3879 0.081 Uiso 1 1 calc R . .
C7 C 0.5355(3) 0.4180(3) 0.3841(3) 0.066(2) Uani 1 1 d . . .
H7 H 0.5088 0.4140 0.3613 0.080 Uiso 1 1 calc R . .
C8 C 0.5245(4) 0.3745(3) 0.4170(3) 0.0582(19) Uani 1 1 d . . .
C9 C 0.5674(3) 0.3841(3) 0.4523(4) 0.063(2) Uani 1 1 d . . .
C10 C 0.5105(6) 0.2553(3) 0.5841(8) 0.095(6) Uani 1 2 d S . .
C11 C 0.5029(7) 0.2515(3) 0.6456(8) 0.122(7) Uani 1 2 d S . .
H11A H 0.5376 0.2697 0.6618 0.183 Uiso 1 2 calc SR . .
H11B H 0.4842 0.2144 0.6559 0.183 Uiso 0.50 1 calc PR . .
H11C H 0.4825 0.2681 0.6557 0.183 Uiso 0.50 1 calc PR . .
C12 C 0.6052(2) 0.3948(2) 0.6489(5) 0.065(3) Uani 1 2 d S . .
C13 C 0.5928(3) 0.4072(3) 0.7011(6) 0.096(5) Uani 1 2 d S . .
H13A H 0.5734 0.4263 0.6980 0.144 Uiso 1 2 calc SR . .
H13B H 0.6258 0.4290 0.7194 0.144 Uiso 0.50 1 calc PR . .
H13C H 0.5713 0.3743 0.7195 0.144 Uiso 0.50 1 calc PR . .
N1 N 0.4644(3) 0.2792(3) 0.4310(3) 0.0659(18) Uani 1 1 d . . .
O1 O 0.2733(3) 0.1813(3) 0.3830(4) 0.130(3) Uani 1 1 d . . .
O2 O 0.5613(2) 0.3474(2) 0.4874(2) 0.0699(16) Uani 1 1 d . . .
O3 O 0.5557(3) 0.27783(16) 0.5664(3) 0.0630(19) Uani 1 2 d S . .
O4 O 0.4688(4) 0.23438(18) 0.5580(4) 0.084(3) Uani 1 2 d S . .
O5 O 0.59081(16) 0.40919(16) 0.6102(4) 0.073(2) Uani 1 2 d S . .
O6 O 0.63090(18) 0.36910(18) 0.6434(4) 0.075(2) Uani 1 2 d S . .
O7 O 0.6667 0.3333 0.5262(7) 0.074(4) Uani 1 6 d S . .
O8 O 0.7045(2) 0.4089(4) 0.7547(4) 0.091(3) Uani 1 2 d S . .
Cd1 Cd 0.51628(3) 0.258139(17) 0.48266(4) 0.0690(4) Uani 1 2 d S . .
Cd2 Cd 0.624038(16) 0.375962(16) 0.55106(3) 0.0571(3) Uani 1 2 d S . .
Cd3 Cd 0.6667 0.3333 0.69839(7) 0.0731(5) Uani 1 6 d S . .

loop_
_atom_site_aniso_label
_atom_site_aniso_U_11
_atom_site_aniso_U_22
_atom_site_aniso_U_33
_atom_site_aniso_U_23
_atom_site_aniso_U_13
_atom_site_aniso_U_12
C1 0.130(14) 0.21(2) 0.31(3) -0.070(19) -0.121(16) 0.111(15)
C2 0.054(7) 0.125(12) 0.29(2) -0.030(13) -0.063(10) 0.049(8)
C3 0.042(5) 0.079(6) 0.159(9) -0.003(6) -0.009(5) 0.032(4)
C4 0.030(4) 0.057(5) 0.161(9) -0.003(6) -0.004(5) 0.017(4)
C5 0.042(4) 0.045(4) 0.105(6) 0.004(4) -0.004(4) 0.020(3)
C6 0.039(4) 0.064(5) 0.100(6) -0.002(5) -0.017(4) 0.027(4)
C7 0.049(4) 0.059(5) 0.091(5) -0.008(4) -0.008(4) 0.027(4)
C8 0.065(5) 0.041(4) 0.076(5) -0.001(4) 0.005(4) 0.031(4)
C9 0.044(4) 0.038(4) 0.096(6) -0.012(4) -0.005(4) 0.013(3)
C10 0.074(10) 0.039(4) 0.183(17) 0.018(5) 0.037(11) 0.037(5)
C11 0.079(11) 0.076(8) 0.21(2) 0.035(6) 0.069(13) 0.040(5)
C12 0.047(5) 0.047(5) 0.098(9) -0.003(3) 0.003(3) 0.023(5)
C13 0.109(11) 0.109(11) 0.113(11) -0.008(4) 0.008(4) 0.088(11)
N1 0.040(3) 0.045(4) 0.112(5) -0.003(4) -0.005(4) 0.021(3)
O1 0.043(4) 0.098(6) 0.255(10) -0.039(6) -0.056(5) 0.041(4)
O2 0.050(3) 0.042(3) 0.102(4) 0.004(3) -0.007(3) 0.012(2)
O3 0.050(5) 0.047(3) 0.093(5) 0.006(2) 0.012(4) 0.025(2)
O4 0.043(5) 0.062(4) 0.141(8) -0.003(3) -0.006(5) 0.021(2)
O5 0.070(4) 0.070(4) 0.094(6) 0.004(2) -0.004(2) 0.045(5)
O6 0.057(4) 0.057(4) 0.111(7) 0.000(2) 0.000(2) 0.028(4)
O7 0.037(4) 0.037(4) 0.150(14) 0.000 0.000 0.018(2)
O8 0.079(5) 0.089(7) 0.109(8) -0.013(5) -0.006(3) 0.044(3)
Cd1 0.0516(5) 0.0429(4) 0.1155(8) -0.0093(2) -0.0187(5) 0.0258(3)
Cd2 0.0415(4) 0.0415(4) 0.0857(7) 0.00030(19) -0.00030(19) 0.0189(3)
Cd3 0.0640(6) 0.0640(6) 0.0911(12) 0.000 0.000 0.0320(3)

loop_
_atom_type_symbol
_atom_type_description
_atom_type_scat_dispersion_real
_atom_type_scat_dispersion_imag
_atom_type_scat_source
C C 0.0033 0.0016 'International Tables Vol C Tables 4.2.6.8 and 6.1.1.4'
H H 0.0000 0.0000 'International Tables Vol C Tables 4.2.6.8 and 6.1.1.4'
N N 0.0061 0.0033 'International Tables Vol C Tables 4.2.6.8 and 6.1.1.4'
O O 0.0106 0.0060 'International Tables Vol C Tables 4.2.6.8 and 6.1.1.4'
Cd Cd -0.8075 1.2024 'International Tables Vol C Tables 4.2.6.8 and 6.1.1.4'

loop_
_geom_angle_atom_site_label_1
_geom_angle_atom_site_label_2
_geom_angle_atom_site_label_3
_geom_angle
_geom_angle_site_symmetry_1
_geom_angle_site_symmetry_3
_geom_angle_publ_flag
C2 C1 H1A 109.5 . . ?
C2 C1 H1B 109.5 . . ?
H1A C1 H1B 109.5 . . ?
C2 C1 H1C 109.5 . . ?
H1A C1 H1C 109.5 . . ?
H1B C1 H1C 109.5 . . ?
O1 C2 C1 107.1(12) . . ?
O1 C2 H2A 110.3 . . ?
C1 C2 H2A 110.3 . . ?
O1 C2 H2B 110.3 . . ?
C1 C2 H2B 110.3 . . ?
H2A C2 H2B 108.6 . . ?
C3 C3 O1 116.2(6) 23 . ?
C3 C3 C4 121.6(6) 23 . ?
O1 C3 C4 122.1(9) . . ?
C5 C4 C3 118.1(9) . . ?
C5 C4 H4 120.9 . . ?
C3 C4 H4 120.9 . . ?
C4 C5 C5 120.2(5) . 23 ?
C4 C5 N1 122.9(7) . . ?
C5 C5 N1 116.9(4) 23 . ?
N1 C6 C8 130.0(8) . . ?
N1 C6 H6 115.0 . . ?
C8 C6 H6 115.0 . . ?
C7 C7 C8 123.5(5) 24_665 . ?
C7 C7 H7 118.2 24_665 . ?
C8 C7 H7 118.2 . . ?
C6 C8 C7 120.5(8) . . ?
C6 C8 C9 124.0(7) . . ?
C7 C8 C9 115.1(7) . . ?
O2 C9 C9 117.3(4) . 24_665 ?
O2 C9 C8 121.4(7) . . ?
C9 C9 C8 121.3(4) 24_665 . ?
O4 C10 O3 124.4(19) . . ?
O4 C10 C11 116.5(14) . . ?
O3 C10 C11 119.1(17) . . ?
O4 C10 Cd1 59.8(10) . . ?
O3 C10 Cd1 64.6(10) . . ?
C11 C10 Cd1 176.4(11) . . ?
C10 C11 H11A 109.5 . . ?
C10 C11 H11B 109.5 . . ?
H11A C11 H11B 109.5 . . ?
C10 C11 H11C 109.5 . . ?
H11A C11 H11C 109.5 . . ?
H11B C11 H11C 109.5 . . ?
O5 C12 O6 118.9(12) . . ?
O5 C12 C13 120.4(11) . . ?
O6 C12 C13 120.7(13) . . ?
O5 C12 Cd2 55.4(6) . . ?
O6 C12 Cd2 63.5(7) . . ?
C13 C12 Cd2 175.8(10) . . ?
C12 C13 H13A 109.5 . . ?
C12 C13 H13B 109.5 . . ?
H13A C13 H13B 109.5 . . ?
C12 C13 H13C 109.5 . . ?
H13A C13 H13C 109.5 . . ?
H13B C13 H13C 109.5 . . ?
C6 N1 C5 121.9(7) . . ?
C6 N1 Cd1 127.3(5) . . ?
C5 N1 Cd1 110.4(5) . . ?
C3 O1 C2 116.5(8) . . ?
C9 O2 Cd1 129.8(5) . . ?
C9 O2 Cd2 116.6(5) . . ?
Cd1 O2 Cd2 110.7(2) . . ?
C10 O3 Cd1 88.2(11) . . ?
C10 O3 Cd2 132.9(2) . . ?
Cd1 O3 Cd2 97.4(2) . . ?
C10 O3 Cd2 132.9(2) . 2_655 ?
Cd1 O3 Cd2 97.4(2) . 2_655 ?
Cd2 O3 Cd2 92.8(3) . 2_655 ?
C10 O4 Cd1 92.3(10) . . ?
C12 O5 Cd2 97.8(7) . . ?
C12 O6 Cd3 134.7(9) . . ?
C12 O6 Cd2 88.4(8) . . ?
Cd3 O6 Cd2 137.0(4) . . ?
Cd2 O7 Cd2 111.8(4) 3_665 2_655 ?
Cd2 O7 Cd2 111.8(4) 3_665 . ?
Cd2 O7 Cd2 111.8(4) 2_655 . ?
O2 Cd1 O2 119.1(3) . 23 ?
O2 Cd1 O4 102.2(2) . . ?
O2 Cd1 O4 102.2(2) 23 . ?
O2 Cd1 N1 79.0(2) . . ?
O2 Cd1 N1 145.1(2) 23 . ?
O4 Cd1 N1 102.4(3) . . ?
O2 Cd1 N1 145.1(2) . 23 ?
O2 Cd1 N1 79.0(2) 23 23 ?
O4 Cd1 N1 102.4(3) . 23 ?
N1 Cd1 N1 71.7(3) . 23 ?
O2 Cd1 O3 75.14(18) . . ?
O2 Cd1 O3 75.14(18) 23 . ?
O4 Cd1 O3 55.1(3) . . ?
N1 Cd1 O3 139.8(2) . . ?
N1 Cd1 O3 139.8(2) 23 . ?
O2 Cd1 C10 88.4(2) . . ?
O2 Cd1 C10 88.4(2) 23 . ?
O4 Cd1 C10 27.9(4) . . ?
N1 Cd1 C10 123.7(3) . . ?
N1 Cd1 C10 123.7(3) 23 . ?
O3 Cd1 C10 27.2(4) . . ?
O7 Cd2 O5 154.0(5) . . ?
O7 Cd2 O2 98.2(4) . 24_665 ?
O5 Cd2 O2 103.0(3) . 24_665 ?
O7 Cd2 O2 98.2(4) . . ?
O5 Cd2 O2 103.0(3) . . ?
O2 Cd2 O2 70.1(3) 24_665 . ?
O7 Cd2 O6 99.0(5) . . ?
O5 Cd2 O6 55.0(3) . . ?
O2 Cd2 O6 140.70(18) 24_665 . ?
O2 Cd2 O6 140.70(18) . . ?
O7 Cd2 O3 76.55(18) . 3_665 ?
O5 Cd2 O3 96.03(17) . 3_665 ?
O2 Cd2 O3 71.5(2) 24_665 3_665 ?
O2 Cd2 O3 140.0(2) . 3_665 ?
O6 Cd2 O3 78.6(2) . 3_665 ?
O7 Cd2 O3 76.55(18) . . ?
O5 Cd2 O3 96.03(17) . . ?
O2 Cd2 O3 140.0(2) 24_665 . ?
O2 Cd2 O3 71.5(2) . . ?
O6 Cd2 O3 78.6(2) . . ?
O3 Cd2 O3 141.2(3) 3_665 . ?
O7 Cd2 C12 127.2(5) . . ?
O5 Cd2 C12 26.8(3) . . ?
O2 Cd2 C12 123.8(3) 24_665 . ?
O2 Cd2 C12 123.8(3) . . ?
O6 Cd2 C12 28.2(3) . . ?
O3 Cd2 C12 87.2(2) 3_665 . ?
O3 Cd2 C12 87.2(2) . . ?
O6 Cd3 O6 84.7(4) 2_655 3_665 ?
O6 Cd3 O6 84.7(4) 2_655 . ?
O6 Cd3 O6 84.7(4) 3_665 . ?
O6 Cd3 O8 94.7(3) 2_655 3_665 ?
O6 Cd3 O8 94.7(3) 3_665 3_665 ?
O6 Cd3 O8 179.2(4) . 3_665 ?
O6 Cd3 O8 179.2(4) 2_655 . ?
O6 Cd3 O8 94.7(3) 3_665 . ?
O6 Cd3 O8 94.7(3) . . ?
O8 Cd3 O8 85.9(4) 3_665 . ?
O6 Cd3 O8 94.7(3) 2_655 2_655 ?
O6 Cd3 O8 179.2(3) 3_665 2_655 ?
O6 Cd3 O8 94.7(3) . 2_655 ?
O8 Cd3 O8 85.9(4) 3_665 2_655 ?
O8 Cd3 O8 85.9(4) . 2_655 ?

loop_
_geom_bond_atom_site_label_1
_geom_bond_atom_site_label_2
_geom_bond_distance
_geom_bond_site_symmetry_2
_geom_bond_publ_flag
C1 C2 1.489(15) . ?
C1 H1A 0.9600 . ?
C1 H1B 0.9600 . ?
C1 H1C 0.9600 . ?
C2 O1 1.454(16) . ?
C2 H2A 0.9700 . ?
C2 H2B 0.9700 . ?
C3 C3 1.33(2) 23 ?
C3 O1 1.395(11) . ?
C3 C4 1.387(13) . ?
C4 C5 1.385(11) . ?
C4 H4 0.9300 . ?
C5 C5 1.392(16) 23 ?
C5 N1 1.443(10) . ?
C6 N1 1.281(11) . ?
C6 C8 1.393(11) . ?
C6 H6 0.9300 . ?
C7 C7 1.335(16) 24_665 ?
C7 C8 1.417(11) . ?
C7 H7 0.9300 . ?
C8 C9 1.452(12) . ?
C9 O2 1.340(10) . ?
C9 C9 1.393(15) 24_665 ?
C10 O4 1.24(2) . ?
C10 O3 1.213(16) . ?
C10 C11 1.62(3) . ?
C10 Cd1 2.65(2) . ?
C11 H11A 0.9600 . ?
C11 H11B 0.9600 . ?
C11 H11C 0.9600 . ?
C12 O5 1.240(15) . ?
C12 O6 1.286(14) . ?
C12 C13 1.50(2) . ?
C12 Cd2 2.723(14) . ?
C13 H13A 0.9600 . ?
C13 H13B 0.9600 . ?
C13 H13C 0.9600 . ?
N1 Cd1 2.303(7) . ?
O2 Cd1 2.224(5) . ?
O2 Cd2 2.282(6) . ?
O3 Cd1 2.398(9) . ?
O3 Cd2 2.534(5) . ?
O3 Cd2 2.534(5) 2_655 ?
O4 Cd1 2.297(11) . ?
O5 Cd2 2.261(9) . ?
O6 Cd3 2.286(9) . ?
O6 Cd2 2.437(10) . ?
O7 Cd2 2.217(6) 3_665 ?
O7 Cd2 2.217(6) 2_655 ?
O7 Cd2 2.217(6) . ?
O8 Cd3 2.387(10) . ?
Cd1 O2 2.224(5) 23 ?
Cd1 N1 2.303(7) 23 ?
Cd2 O2 2.282(6) 24_665 ?
Cd2 O3 2.534(6) 3_665 ?
Cd3 O6 2.286(9) 2_655 ?
Cd3 O6 2.286(9) 3_665 ?
Cd3 O8 2.387(10) 3_665 ?
Cd3 O8 2.387(10) 2_655 ?

loop_
_geom_torsion_atom_site_label_1
_geom_torsion_atom_site_label_2
_geom_torsion_atom_site_label_3
_geom_torsion_atom_site_label_4
_geom_torsion
_geom_torsion_site_symmetry_1
_geom_torsion_site_symmetry_2
_geom_torsion_site_symmetry_3
_geom_torsion_site_symmetry_4
_geom_torsion_publ_flag
C3 C3 C4 C5 2.9(13) 23 . . . ?
O1 C3 C4 C5 178.5(11) . . . . ?
C3 C4 C5 C5 -2.9(13) . . . 23 ?
C3 C4 C5 N1 177.3(10) . . . . ?
N1 C6 C8 C7 169.4(9) . . . . ?
N1 C6 C8 C9 -3.0(16) . . . . ?
C7 C7 C8 C6 -171.7(6) 24_665 . . . ?
C7 C7 C8 C9 1.3(8) 24_665 . . . ?
C6 C8 C9 O2 -11.0(13) . . . . ?
C7 C8 C9 O2 176.2(7) . . . . ?
C6 C8 C9 C9 171.5(6) . . . 24_665 ?
C7 C8 C9 C9 -1.3(8) . . . 24_665 ?
C8 C6 N1 C5 -178.9(9) . . . . ?
C8 C6 N1 Cd1 -6.6(15) . . . . ?
C4 C5 N1 C6 -33.8(14) . . . . ?
C5 C5 N1 C6 146.3(7) 23 . . . ?
C4 C5 N1 Cd1 152.7(8) . . . . ?
C5 C5 N1 Cd1 -27.1(6) 23 . . . ?
C3 C3 O1 C2 178.3(11) 23 . . . ?
C4 C3 O1 C2 2.5(19) . . . . ?
C1 C2 O1 C3 172.5(14) . . . . ?
C9 C9 O2 Cd1 -147.1(3) 24_665 . . . ?
C8 C9 O2 Cd1 35.2(11) . . . . ?
C9 C9 O2 Cd2 11.4(6) 24_665 . . . ?
C8 C9 O2 Cd2 -166.2(6) . . . . ?
O4 C10 O3 Cd1 0.000(3) . . . . ?
C11 C10 O3 Cd1 180.000(3) . . . . ?
O4 C10 O3 Cd2 98.5(12) . . . . ?
C11 C10 O3 Cd2 -81.5(12) . . . . ?
Cd1 C10 O3 Cd2 98.5(12) . . . . ?
O4 C10 O3 Cd2 -98.5(12) . . . 2_655 ?
C11 C10 O3 Cd2 81.5(12) . . . 2_655 ?
Cd1 C10 O3 Cd2 -98.5(12) . . . 2_655 ?
O3 C10 O4 Cd1 0.000(3) . . . . ?
C11 C10 O4 Cd1 180.000(5) . . . . ?
O6 C12 O5 Cd2 0.000(5) . . . . ?
C13 C12 O5 Cd2 180.000(5) . . . . ?
O5 C12 O6 Cd3 180.000(5) . . . . ?
C13 C12 O6 Cd3 0.000(7) . . . . ?
Cd2 C12 O6 Cd3 180.000(5) . . . . ?
O5 C12 O6 Cd2 0.000(5) . . . . ?
C13 C12 O6 Cd2 180.000(5) . . . . ?
C9 O2 Cd1 O2 115.6(6) . . . 23 ?
Cd2 O2 Cd1 O2 -44.0(5) . . . 23 ?
C9 O2 Cd1 O4 -132.8(7) . . . . ?
Cd2 O2 Cd1 O4 67.6(3) . . . . ?
C9 O2 Cd1 N1 -32.4(7) . . . . ?
Cd2 O2 Cd1 N1 168.1(3) . . . . ?
C9 O2 Cd1 N1 0.9(9) . . . 23 ?
Cd2 O2 Cd1 N1 -158.6(3) . . . 23 ?
C9 O2 Cd1 O3 178.7(7) . . . . ?
Cd2 O2 Cd1 O3 19.2(3) . . . . ?
C9 O2 Cd1 C10 -157.2(7) . . . . ?
Cd2 O2 Cd1 C10 43.2(4) . . . . ?
C10 O4 Cd1 O2 -61.90(16) . . . . ?
C10 O4 Cd1 O2 61.90(16) . . . 23 ?
C10 O4 Cd1 N1 -143.15(18) . . . . ?
C10 O4 Cd1 N1 143.15(18) . . . 23 ?
C10 O4 Cd1 O3 0.000(2) . . . . ?
C6 N1 Cd1 O2 17.7(8) . . . . ?
C5 N1 Cd1 O2 -169.2(6) . . . . ?
C6 N1 Cd1 O2 -108.3(8) . . . 23 ?
C5 N1 Cd1 O2 64.7(7) . . . 23 ?
C6 N1 Cd1 O4 118.0(8) . . . . ?
C5 N1 Cd1 O4 -69.0(6) . . . . ?
C6 N1 Cd1 N1 -142.9(7) . . . 23 ?
C5 N1 Cd1 N1 30.1(6) . . . 23 ?
C6 N1 Cd1 O3 68.4(9) . . . . ?
C5 N1 Cd1 O3 -118.6(6) . . . . ?
C6 N1 Cd1 C10 98.2(8) . . . . ?
C5 N1 Cd1 C10 -88.7(6) . . . . ?
C10 O3 Cd1 O2 116.86(17) . . . . ?
Cd2 O3 Cd1 O2 -16.2(2) . . . . ?
Cd2 O3 Cd1 O2 -110.1(3) 2_655 . . . ?
C10 O3 Cd1 O2 -116.86(17) . . . 23 ?
Cd2 O3 Cd1 O2 110.1(3) . . . 23 ?
Cd2 O3 Cd1 O2 16.2(2) 2_655 . . 23 ?
C10 O3 Cd1 O4 0.000(2) . . . . ?
Cd2 O3 Cd1 O4 -133.06(15) . . . . ?
Cd2 O3 Cd1 O4 133.06(15) 2_655 . . . ?
C10 O3 Cd1 N1 65.1(3) . . . . ?
Cd2 O3 Cd1 N1 -68.0(4) . . . . ?
Cd2 O3 Cd1 N1 -161.8(3) 2_655 . . . ?
C10 O3 Cd1 N1 -65.1(3) . . . 23 ?
Cd2 O3 Cd1 N1 161.8(3) . . . 23 ?
Cd2 O3 Cd1 N1 68.0(4) 2_655 . . 23 ?
Cd2 O3 Cd1 C10 -133.06(15) . . . . ?
Cd2 O3 Cd1 C10 133.06(15) 2_655 . . . ?
O4 C10 Cd1 O2 120.39(15) . . . . ?
O3 C10 Cd1 O2 -59.61(15) . . . . ?
C11 C10 Cd1 O2 120.4(10) . . . . ?
O4 C10 Cd1 O2 -120.39(15) . . . 23 ?
O3 C10 Cd1 O2 59.61(15) . . . 23 ?
C11 C10 Cd1 O2 -120.4(10) . . . 23 ?
O3 C10 Cd1 O4 180.000(3) . . . . ?
C11 C10 Cd1 O4 0.0(10) . . . . ?
O4 C10 Cd1 N1 44.8(3) . . . . ?
O3 C10 Cd1 N1 -135.2(3) . . . . ?
C11 C10 Cd1 N1 44.8(8) . . . . ?
O4 C10 Cd1 N1 -44.8(3) . . . 23 ?
O3 C10 Cd1 N1 135.2(3) . . . 23 ?
C11 C10 Cd1 N1 -44.8(11) . . . 23 ?
O4 C10 Cd1 O3 180.000(3) . . . . ?
C11 C10 Cd1 O3 180(100) . . . . ?
Cd2 O7 Cd2 O5 -63.1(6) 3_665 . . . ?
Cd2 O7 Cd2 O5 63.1(6) 2_655 . . . ?
Cd2 O7 Cd2 O2 81.4(7) 3_665 . . 24_665 ?
Cd2 O7 Cd2 O2 -152.4(6) 2_655 . . 24_665 ?
Cd2 O7 Cd2 O2 152.4(6) 3_665 . . . ?
Cd2 O7 Cd2 O2 -81.4(7) 2_655 . . . ?
Cd2 O7 Cd2 O6 -63.1(6) 3_665 . . . ?
Cd2 O7 Cd2 O6 63.1(6) 2_655 . . . ?
Cd2 O7 Cd2 O3 12.8(5) 3_665 . . 3_665 ?
Cd2 O7 Cd2 O3 139.0(8) 2_655 . . 3_665 ?
Cd2 O7 Cd2 O3 -139.0(8) 3_665 . . . ?
Cd2 O7 Cd2 O3 -12.8(5) 2_655 . . . ?
Cd2 O7 Cd2 C12 -63.1(6) 3_665 . . . ?
Cd2 O7 Cd2 C12 63.1(6) 2_655 . . . ?
C12 O5 Cd2 O7 0.000(6) . . . . ?
C12 O5 Cd2 O2 -143.88(15) . . . 24_665 ?
C12 O5 Cd2 O2 143.88(15) . . . . ?
C12 O5 Cd2 O6 0.000(3) . . . . ?
C12 O5 Cd2 O3 -71.52(18) . . . 3_665 ?
C12 O5 Cd2 O3 71.52(18) . . . . ?
C9 O2 Cd2 O7 -108.2(6) . . . . ?
Cd1 O2 Cd2 O7 54.3(4) . . . . ?
C9 O2 Cd2 O5 86.9(6) . . . . ?
Cd1 O2 Cd2 O5 -110.6(3) . . . . ?
C9 O2 Cd2 O2 -12.4(6) . . . 24_665 ?
Cd1 O2 Cd2 O2 150.10(15) . . . 24_665 ?
C9 O2 Cd2 O6 136.6(6) . . . . ?
Cd1 O2 Cd2 O6 -60.9(5) . . . . ?
C9 O2 Cd2 O3 -29.4(7) . . . 3_665 ?
Cd1 O2 Cd2 O3 133.1(3) . . . 3_665 ?
C9 O2 Cd2 O3 179.0(6) . . . . ?
Cd1 O2 Cd2 O3 -18.5(2) . . . . ?
C9 O2 Cd2 C12 105.6(6) . . . . ?
Cd1 O2 Cd2 C12 -91.9(3) . . . . ?
C12 O6 Cd2 O7 180.000(4) . . . . ?
Cd3 O6 Cd2 O7 0.000(4) . . . . ?
C12 O6 Cd2 O5 0.000(3) . . . . ?
Cd3 O6 Cd2 O5 180.000(3) . . . . ?
C12 O6 Cd2 O2 65.1(3) . . . 24_665 ?
Cd3 O6 Cd2 O2 -114.9(3) . . . 24_665 ?
C12 O6 Cd2 O2 -65.1(3) . . . . ?
Cd3 O6 Cd2 O2 114.9(3) . . . . ?
C12 O6 Cd2 O3 105.80(14) . . . 3_665 ?
Cd3 O6 Cd2 O3 -74.20(14) . . . 3_665 ?
C12 O6 Cd2 O3 -105.80(14) . . . . ?
Cd3 O6 Cd2 O3 74.20(14) . . . . ?
Cd3 O6 Cd2 C12 180.000(5) . . . . ?
C10 O3 Cd2 O7 178.0(17) . . . . ?
Cd1 O3 Cd2 O7 -87.5(5) . . . . ?
Cd2 O3 Cd2 O7 10.4(5) 2_655 . . . ?
C10 O3 Cd2 O5 23.3(16) . . . . ?
Cd1 O3 Cd2 O5 117.8(3) . . . . ?
Cd2 O3 Cd2 O5 -144.3(3) 2_655 . . . ?
C10 O3 Cd2 O2 -95.3(16) . . . 24_665 ?
Cd1 O3 Cd2 O2 -0.8(4) . . . 24_665 ?
Cd2 O3 Cd2 O2 97.1(3) 2_655 . . 24_665 ?
C10 O3 Cd2 O2 -78.4(16) . . . . ?
Cd1 O3 Cd2 O2 16.1(2) . . . . ?
Cd2 O3 Cd2 O2 114.0(3) 2_655 . . . ?
C10 O3 Cd2 O6 75.7(16) . . . . ?
Cd1 O3 Cd2 O6 170.3(3) . . . . ?
Cd2 O3 Cd2 O6 -91.9(3) 2_655 . . . ?
C10 O3 Cd2 O3 130.8(15) . . . 3_665 ?
Cd1 O3 Cd2 O3 -134.7(4) . . . 3_665 ?
Cd2 O3 Cd2 O3 -36.8(7) 2_655 . . 3_665 ?
C10 O3 Cd2 C12 48.7(16) . . . . ?
Cd1 O3 Cd2 C12 143.2(3) . . . . ?
Cd2 O3 Cd2 C12 -118.9(3) 2_655 . . . ?
O5 C12 Cd2 O7 180.000(6) . . . . ?
O6 C12 Cd2 O7 0.000(5) . . . . ?
C13 C12 Cd2 O7 180.0(5) . . . . ?
O6 C12 Cd2 O5 180.000(5) . . . . ?
C13 C12 Cd2 O5 0.00(7) . . . . ?
O5 C12 Cd2 O2 43.7(2) . . . 24_665 ?
O6 C12 Cd2 O2 -136.3(2) . . . 24_665 ?
C13 C12 Cd2 O2 43.7(2) . . . 24_665 ?
O5 C12 Cd2 O2 -43.7(2) . . . . ?
O6 C12 Cd2 O2 136.3(2) . . . . ?
C13 C12 Cd2 O2 -43.7(3) . . . . ?
O5 C12 Cd2 O6 180.000(6) . . . . ?
C13 C12 Cd2 O6 180.0(5) . . . . ?
O5 C12 Cd2 O3 109.21(15) . . . 3_665 ?
O6 C12 Cd2 O3 -70.79(15) . . . 3_665 ?
C13 C12 Cd2 O3 109.21(17) . . . 3_665 ?
O5 C12 Cd2 O3 -109.21(15) . . . . ?
O6 C12 Cd2 O3 70.79(15) . . . . ?
C13 C12 Cd2 O3 -109.21(16) . . . . ?
C12 O6 Cd3 O6 137.42(15) . . . 2_655 ?
Cd2 O6 Cd3 O6 -42.58(15) . . . 2_655 ?
C12 O6 Cd3 O6 -137.42(15) . . . 3_665 ?
Cd2 O6 Cd3 O6 42.58(15) . . . 3_665 ?
C12 O6 Cd3 O8 180.0(15) . . . 3_665 ?
Cd2 O6 Cd3 O8 -0.01(19) . . . 3_665 ?
C12 O6 Cd3 O8 -43.15(18) . . . . ?
Cd2 O6 Cd3 O8 136.85(18) . . . . ?
C12 O6 Cd3 O8 43.15(18) . . . 2_655 ?
Cd2 O6 Cd3 O8 -136.85(18) . . . 2_655 ?

loop_
_platon_squeeze_void_nr
_platon_squeeze_void_average_x
_platon_squeeze_void_average_y
_platon_squeeze_void_average_z
_platon_squeeze_void_volume
_platon_squeeze_void_count_electrons
_platon_squeeze_void_content
1 0.000 0.000 0.000 239 82 ' '
2 0.000 0.000 0.500 7 1 ' '
3 -0.008 0.086 0.499 8682 2705 ' '
4 0.333 0.667 0.667 239 82 ' '
5 0.333 0.667 0.167 7 1 ' '
6 0.667 0.333 0.333 239 82 ' '
7 0.667 0.333 0.833 7 1 ' '
